data_7059484
loop_
_publ_author_name
'Favarin, Lis R. V.'
'Laranjeira, G. B.'
'Teixeira, Cristiane F. A.'
'Silva, Heveline'
'Micheletti, A. C.'
'Pizzuti, Lucas'
'Machulek J\'unior, Amilcar'
'Caires, Anderson R. L.'
'Deflon, Victor M.'
'Pesci, Rafaela B. P.'
'Rocha, C. N. Lima'
'Correa, J. R.'
'Pinto, L. M. C.'
'Casagrande, Gleison Ant\^onio'

_publ_section_title
;
 Harvesting greenish blue luminescence in gold(i) complexes and their
 application as promising bioactive molecules and cellular bioimaging
 agents
;
_journal_issue 17
_journal_name_full 'New Journal of Chemistry'
_journal_page_first 6862
_journal_page_last 6871
_journal_paper_doi 10.1039/D0NJ01339K
_journal_volume 44
_journal_year 2020
_chemical_formula_moiety 'C36  H36  N3  F6  P2  Au1  S1  O1'
_chemical_formula_sum 'C36 H36 Au F6 N3 O P2 S'
_chemical_formula_weight 931.64
_chemical_melting_point 141.0(10)
_chemical_name_systematic 'Mixed phosphine/thiocarbamoyloyrazoline Gold(I) complex'
_space_group_IT_number 14
_space_group_name_Hall '-P 2yn'
_space_group_name_H-M_alt 'P 1 21/n 1'
_symmetry_cell_setting monoclinic
_symmetry_Int_Tables_number 14
_symmetry_space_group_name_Hall '-P 2yn'
_symmetry_space_group_name_H-M 'P 1 21/n 1'
_atom_sites_solution_hydrogens geom
_audit_conform_dict_location ftp://ftp.iucr.org/pub/cif_core.dic
_audit_conform_dict_name cif_core.dic
_audit_conform_dict_version 2.4.3
_audit_creation_date 2019-09-10T09:05:11-00:00
_audit_creation_method 'WinGX routine CIF_UPDATE'
_audit_update_record
;
2019-10-16 deposited with the CCDC.	2020-04-02 downloaded from the CCDC.
;
_cell_angle_alpha 90
_cell_angle_beta 104.658(2)
_cell_angle_gamma 90
_cell_formula_units_Z 4
_cell_length_a 15.6260(6)
_cell_length_b 15.1781(6)
_cell_length_c 16.3393(6)
_cell_measurement_reflns_used 0
_cell_measurement_temperature 296(2)
_cell_measurement_theta_max 0
_cell_measurement_theta_min 0
_cell_measurement_wavelength 0.71073
_cell_volume 3749.1(3)
_computing_molecular_graphics 'Ortep for Windows (Farrugia, 2012)'
_computing_publication_material 'WinGX publication routines (Farrugia, 2012)'
_computing_structure_refinement 'SHELXL-2016/6 (Sheldrick, 2016)'
_diffrn_ambient_temperature 296(2)
_diffrn_measured_fraction_theta_full 1
_diffrn_measured_fraction_theta_max 0.997
_diffrn_radiation_probe x-ray
_diffrn_radiation_type MoK\a
_diffrn_radiation_wavelength 0.71073
_diffrn_reflns_av_R_equivalents 0.0244
_diffrn_reflns_av_unetI/netI 0.0224
_diffrn_reflns_Laue_measured_fraction_full 1
_diffrn_reflns_Laue_measured_fraction_max 0.997
_diffrn_reflns_limit_h_max 19
_diffrn_reflns_limit_h_min -19
_diffrn_reflns_limit_k_max 18
_diffrn_reflns_limit_k_min -18
_diffrn_reflns_limit_l_max 20
_diffrn_reflns_limit_l_min -20
_diffrn_reflns_number 28644
_diffrn_reflns_point_group_measured_fraction_full 1
_diffrn_reflns_point_group_measured_fraction_max 0.997
_diffrn_reflns_theta_full 25.242
_diffrn_reflns_theta_max 26.421
_diffrn_reflns_theta_min 1.86
_diffrn_standards_number 0
_exptl_absorpt_coefficient_mu 4.128
_exptl_absorpt_correction_type none
_exptl_crystal_colour colourless
_exptl_crystal_density_diffrn 1.651
_exptl_crystal_density_method 'not measured'
_exptl_crystal_description Block
_exptl_crystal_F_000 1840
_exptl_crystal_preparation Luminescent
_exptl_crystal_size_max 0.41
_exptl_crystal_size_mid 0.18
_exptl_crystal_size_min 0.18
_refine_diff_density_max 1.192
_refine_diff_density_min -0.694
_refine_diff_density_rms 0.07
_refine_ls_extinction_method none
_refine_ls_goodness_of_fit_ref 1.019
_refine_ls_hydrogen_treatment constr
_refine_ls_matrix_type full
_refine_ls_number_constraints 0
_refine_ls_number_parameters 518
_refine_ls_number_reflns 7690
_refine_ls_number_restraints 0
_refine_ls_restrained_S_all 1.019
_refine_ls_R_factor_all 0.0333
_refine_ls_R_factor_gt 0.0254
_refine_ls_shift/su_max 0.003
_refine_ls_shift/su_mean 0
_refine_ls_structure_factor_coef Fsqd
_refine_ls_weighting_details 'w=1/[\s^2^(Fo^2^)+(0.0362P)^2^+3.1161P] where P=(Fo^2^+2Fc^2^)/3'
_refine_ls_weighting_scheme calc
_refine_ls_wR_factor_gt 0.0671
_refine_ls_wR_factor_ref 0.0718
_reflns_Friedel_coverage 0
_reflns_number_gt 6457
_reflns_number_total 7690
_reflns_threshold_expression 'I > 2\s(I)'
_cod_data_source_file d0nj01339k2.cif
_cod_data_source_block shelx
_cod_depositor_comments
;
The following automatic conversions were performed:

data item '_chemical_melting_point' value '140-142' was changed to
'141.0(10)' -- the average value was taken and precision was
estimated.

Automatic conversion script
Id: cif_fix_values 7556 2019-12-06 15:28:31Z antanas 

 Adding full bibliography for 7059484--7059486.cif.

 Adding full bibliography for 7059484--7059486.cif.
;
_cod_original_sg_symbol_H-M 'P 21/n'
_cod_database_code 7059484
_shelx_estimated_absorpt_t_min 0.282
_shelx_estimated_absorpt_t_max 0.524

loop_
_symmetry_equiv_pos_as_xyz
'x, y, z'
'-x+1/2, y+1/2, -z+1/2'
'-x, -y, -z'
'x-1/2, -y-1/2, z-1/2'

loop_
_atom_site_label
_atom_site_type_symbol
_atom_site_fract_x
_atom_site_fract_y
_atom_site_fract_z
_atom_site_U_iso_or_equiv
_atom_site_adp_type
_atom_site_occupancy
_atom_site_site_symmetry_order
_atom_site_calc_flag
_atom_site_refinement_flags_posn
_atom_site_refinement_flags_adp
_atom_site_refinement_flags_occupancy
_atom_site_disorder_assembly
_atom_site_disorder_group
Au1 Au 0.61723(2) 0.49496(2) 0.88409(2) 0.04317(6) Uani 1 1 d . . . . .
C1 C 1.0426(2) 0.8537(3) 0.9501(3) 0.0668(11) Uani 1 1 d . . . . .
H1 H 1.040089 0.797207 0.971401 0.08 Uiso 1 1 calc R U . . .
C2 C 1.1224(3) 0.8986(4) 0.9663(3) 0.0810(14) Uani 1 1 d . . . . .
H2 H 1.173532 0.871606 0.997906 0.097 Uiso 1 1 calc R U . . .
C3 C 1.1267(4) 0.9811(4) 0.9368(4) 0.0878(17) Uani 1 1 d . . . . .
H3 H 1.18062 1.010482 0.948753 0.105 Uiso 1 1 calc R U . . .
C4 C 1.0534(4) 1.0214(3) 0.8902(4) 0.0852(16) Uani 1 1 d . . . . .
H4 H 1.057134 1.078316 0.870318 0.102 Uiso 1 1 calc R U . . .
C5 C 0.9713(3) 0.9775(3) 0.8714(3) 0.0660(11) Uani 1 1 d . . . . .
H5 H 0.920761 1.004902 0.838951 0.079 Uiso 1 1 calc R U . . .
C6 C 0.9669(2) 0.8932(2) 0.9021(2) 0.0519(9) Uani 1 1 d . . . . .
C7 C 0.8816(2) 0.8467(2) 0.8853(2) 0.0443(7) Uani 1 1 d . . . . .
C8 C 0.7941(2) 0.8874(2) 0.8413(2) 0.0499(8) Uani 1 1 d . . . . .
H8A H 0.786688 0.890344 0.780637 0.06 Uiso 1 1 calc R U . . .
H8B H 0.787787 0.945963 0.862806 0.06 Uiso 1 1 calc R U . . .
C9 C 0.7287(2) 0.8224(2) 0.8643(2) 0.0428(7) Uani 1 1 d . . . . .
H9 H 0.678204 0.811743 0.815785 0.051 Uiso 1 1 calc R U . . .
C10 C 0.6980(2) 0.8536(2) 0.9400(2) 0.0448(7) Uani 1 1 d . . . . .
C11 C 0.6393(2) 0.9235(3) 0.9292(3) 0.0667(10) Uani 1 1 d . . . . .
H11 H 0.615722 0.946139 0.875281 0.08 Uiso 1 1 calc R U . . .
C12 C 0.6153(3) 0.9598(3) 0.9975(3) 0.0782(13) Uani 1 1 d . . . . .
H12 H 0.57729 1.00796 0.988968 0.094 Uiso 1 1 calc R U . . .
C13 C 0.6461(3) 0.9268(3) 1.0775(3) 0.0670(11) Uani 1 1 d . . . . .
C14 C 0.7035(3) 0.8573(3) 1.0880(3) 0.0707(11) Uani 1 1 d . . . . .
H14 H 0.724866 0.833291 1.141684 0.085 Uiso 1 1 calc R U . . .
C15 C 0.7308(3) 0.8213(2) 1.0200(2) 0.0584(9) Uani 1 1 d . . . . .
H15 H 0.771379 0.77531 1.029199 0.07 Uiso 1 1 calc R U . . .
C16 C 0.6195(4) 0.9683(4) 1.1519(4) 0.106(2) Uani 1 1 d . . . . .
H16A H 0.634043 1.02984 1.154851 0.158 Uiso 1 1 calc R U . . .
H16B H 0.650583 0.939819 1.203332 0.158 Uiso 1 1 calc R U . . .
H16C H 0.556921 0.961404 1.144697 0.158 Uiso 1 1 calc R U . . .
C17 C 0.7615(2) 0.6604(2) 0.89298(18) 0.0391(7) Uani 1 1 d . . . . .
C111 C 0.4401(2) 0.3618(2) 0.8605(2) 0.0424(7) Uani 1 1 d . . . . .
C112 C 0.4045(3) 0.3651(3) 0.7739(2) 0.0620(10) Uani 1 1 d . . . . .
H112 H 0.441712 0.364885 0.737566 0.074 Uiso 1 1 calc R U . . .
C113 C 0.3137(3) 0.3687(3) 0.7413(3) 0.0767(13) Uani 1 1 d . . . . .
H113 H 0.290044 0.368651 0.68304 0.092 Uiso 1 1 calc R U . . .
C114 C 0.2588(3) 0.3724(3) 0.7943(3) 0.0635(10) Uani 1 1 d . . . . .
H114 H 0.197903 0.375546 0.772069 0.076 Uiso 1 1 calc R U . . .
C115 C 0.2933(2) 0.3714(2) 0.8799(2) 0.0548(9) Uani 1 1 d . . . . .
H115 H 0.255927 0.375353 0.915982 0.066 Uiso 1 1 calc R U . . .
C116 C 0.3834(2) 0.3645(2) 0.9129(2) 0.0476(8) Uani 1 1 d . . . . .
H116 H 0.406236 0.361699 0.971191 0.057 Uiso 1 1 calc R U . . .
C121 C 0.5741(2) 0.3343(2) 1.0147(2) 0.0457(7) Uani 1 1 d . . . . .
C122 C 0.5951(3) 0.4000(3) 1.0746(2) 0.0600(9) Uani 1 1 d . . . . .
H122 H 0.605373 0.456791 1.058003 0.072 Uiso 1 1 calc R U . . .
C123 C 0.6012(3) 0.3827(3) 1.1589(3) 0.0721(12) Uani 1 1 d . . . . .
H123 H 0.616841 0.427387 1.198802 0.086 Uiso 1 1 calc R U . . .
C124 C 0.5844(3) 0.3000(3) 1.1835(3) 0.0673(11) Uani 1 1 d . . . . .
H124 H 0.588695 0.288253 1.240279 0.081 Uiso 1 1 calc R U . . .
C125 C 0.5614(3) 0.2347(3) 1.1249(3) 0.0737(12) Uani 1 1 d . . . . .
H125 H 0.548656 0.178742 1.141691 0.088 Uiso 1 1 calc R U . . .
C126 C 0.5566(3) 0.2510(3) 1.0406(2) 0.0665(10) Uani 1 1 d . . . . .
H126 H 0.541713 0.205772 1.001152 0.08 Uiso 1 1 calc R U . . .
C131 C 0.6025(2) 0.2697(2) 0.8556(2) 0.0470(7) Uani 1 1 d . . . . .
C132 C 0.5508(3) 0.1998(2) 0.8187(3) 0.0652(10) Uani 1 1 d . . . . .
H132 H 0.490817 0.199317 0.816752 0.078 Uiso 1 1 calc R U . . .
C133 C 0.5873(3) 0.1303(3) 0.7845(3) 0.0755(12) Uani 1 1 d . . . . .
H133 H 0.551583 0.083875 0.758901 0.091 Uiso 1 1 calc R U . . .
C134 C 0.6755(3) 0.1296(3) 0.7882(3) 0.0686(11) Uani 1 1 d . . . . .
H134 H 0.70001 0.082359 0.765752 0.082 Uiso 1 1 calc R U . . .
C135 C 0.7282(3) 0.1987(3) 0.8250(3) 0.0696(11) Uani 1 1 d . . . . .
H135 H 0.788264 0.198079 0.827391 0.084 Uiso 1 1 calc R U . . .
C136 C 0.6923(2) 0.2694(3) 0.8587(2) 0.0575(9) Uani 1 1 d . . . . .
H136 H 0.727991 0.316238 0.883112 0.069 Uiso 1 1 calc R U . . .
N2 N 0.87586(17) 0.76583(18) 0.90702(17) 0.0447(6) Uani 1 1 d . . . . .
N1 N 0.78539(16) 0.74326(17) 0.88404(16) 0.0406(6) Uani 1 1 d . . . . .
N3 N 0.82223(18) 0.60223(19) 0.92622(18) 0.0515(7) Uani 1 1 d . . . . .
H3A H 0.876866 0.617771 0.942012 0.062 Uiso 1 1 calc R U . . .
H3B H 0.807495 0.54849 0.932268 0.062 Uiso 1 1 calc R U . . .
P2A P 0.5177(4) 0.8732(7) 0.6436(5) 0.079(2) Uani 0.558(13) 1 d . . P A 1
F1A F 0.4300(8) 0.8219(15) 0.6112(11) 0.157(7) Uani 0.558(13) 1 d . . P A 1
F2A F 0.6052(8) 0.9194(8) 0.6773(9) 0.127(5) Uani 0.558(13) 1 d . . P A 1
F3A F 0.5631(9) 0.8167(10) 0.5841(13) 0.192(7) Uani 0.558(13) 1 d . . P A 1
F4A F 0.4797(10) 0.9198(9) 0.7113(10) 0.167(6) Uani 0.558(13) 1 d . . P A 1
F5A F 0.5434(6) 0.7942(10) 0.7123(11) 0.162(7) Uani 0.558(13) 1 d . . P A 1
F6A F 0.4982(6) 0.9421(14) 0.5763(11) 0.206(9) Uani 0.558(13) 1 d . . P A 1
P2B P 0.5186(3) 0.8667(7) 0.6439(4) 0.048(2) Uani 0.442(13) 1 d . . P A 2
F1B F 0.4201(9) 0.862(2) 0.6222(15) 0.194(13) Uani 0.442(13) 1 d . . P A 2
F2B F 0.6221(8) 0.8821(15) 0.6660(12) 0.156(9) Uani 0.442(13) 1 d . . P A 2
F3B F 0.5161(6) 0.8621(8) 0.5465(4) 0.076(3) Uani 0.442(13) 1 d . . P A 2
F4B F 0.5225(8) 0.8762(15) 0.7366(5) 0.142(7) Uani 0.442(13) 1 d . . P A 2
F5B F 0.5428(14) 0.7789(9) 0.6546(12) 0.196(10) Uani 0.442(13) 1 d . . P A 2
F6B F 0.5081(14) 0.9696(9) 0.6280(10) 0.182(9) Uani 0.442(13) 1 d . . P A 2
P1 P 0.55942(6) 0.36163(5) 0.90402(5) 0.04254(19) Uani 1 1 d . . . . .
S1 S 0.65011(5) 0.63826(6) 0.85655(6) 0.0502(2) Uani 1 1 d . . . . .
O1 O 0.8191(2) 0.4246(2) 0.9938(3) 0.0973(11) Uani 1 1 d . . . . .
H1A H 0.862822 0.411121 0.977477 0.146 Uiso 1 1 calc R U . . .
C18 C 0.8300(4) 0.3891(8) 1.0873(5) 0.228(7) Uani 1 1 d . . . . .
H181 H 0.806698 0.330348 1.085264 0.342 Uiso 1 1 calc R U . . .
H182 H 0.798294 0.426826 1.116592 0.342 Uiso 1 1 calc R U . . .
H183 H 0.891521 0.388593 1.116701 0.342 Uiso 1 1 calc R U . . .

loop_
_atom_site_aniso_label
_atom_site_aniso_U_11
_atom_site_aniso_U_22
_atom_site_aniso_U_33
_atom_site_aniso_U_23
_atom_site_aniso_U_13
_atom_site_aniso_U_12
Au1 0.04471(8) 0.03541(8) 0.05121(9) -0.00009(5) 0.01551(6) -0.01110(5)
C1 0.054(2) 0.078(3) 0.069(2) 0.000(2) 0.0171(19) -0.020(2)
C2 0.058(2) 0.105(4) 0.081(3) -0.012(3) 0.020(2) -0.031(3)
C3 0.075(3) 0.105(4) 0.094(4) -0.036(3) 0.042(3) -0.048(3)
C4 0.106(4) 0.059(3) 0.110(4) -0.022(3) 0.062(3) -0.045(3)
C5 0.077(3) 0.049(2) 0.083(3) -0.010(2) 0.040(2) -0.023(2)
C6 0.058(2) 0.050(2) 0.0539(19) -0.0085(16) 0.0261(17) -0.0207(17)
C7 0.0481(18) 0.0436(18) 0.0452(17) -0.0028(14) 0.0192(14) -0.0126(15)
C8 0.059(2) 0.0378(18) 0.0552(19) 0.0065(15) 0.0182(16) -0.0054(15)
C9 0.0417(17) 0.0344(16) 0.0496(17) 0.0044(14) 0.0065(14) -0.0050(13)
C10 0.0393(16) 0.0353(17) 0.0598(19) -0.0018(15) 0.0126(14) -0.0097(13)
C11 0.051(2) 0.066(3) 0.081(3) 0.000(2) 0.0114(19) 0.0087(19)
C12 0.055(2) 0.069(3) 0.114(4) -0.019(3) 0.027(2) 0.008(2)
C13 0.062(2) 0.055(2) 0.093(3) -0.024(2) 0.038(2) -0.024(2)
C14 0.104(3) 0.051(2) 0.063(2) -0.0064(19) 0.031(2) -0.018(2)
C15 0.077(3) 0.0407(19) 0.059(2) 0.0014(17) 0.0209(19) -0.0004(18)
C16 0.111(4) 0.095(4) 0.131(5) -0.057(4) 0.069(4) -0.038(3)
C17 0.0453(17) 0.0351(16) 0.0381(15) 0.0012(13) 0.0129(13) -0.0044(13)
C111 0.0459(18) 0.0319(16) 0.0514(18) -0.0003(14) 0.0160(14) -0.0072(13)
C112 0.059(2) 0.080(3) 0.052(2) 0.0051(19) 0.0218(17) -0.002(2)
C113 0.064(3) 0.105(4) 0.055(2) 0.011(2) 0.0052(19) 0.002(2)
C114 0.048(2) 0.065(3) 0.076(3) 0.015(2) 0.0111(19) -0.0008(18)
C115 0.050(2) 0.051(2) 0.069(2) 0.0067(18) 0.0257(17) -0.0026(16)
C116 0.053(2) 0.0422(18) 0.0488(18) 0.0006(15) 0.0160(15) -0.0074(15)
C121 0.0453(18) 0.0367(17) 0.0533(18) 0.0012(15) 0.0093(14) -0.0045(14)
C122 0.077(3) 0.043(2) 0.060(2) -0.0035(17) 0.0189(19) -0.0118(18)
C123 0.091(3) 0.067(3) 0.056(2) -0.010(2) 0.014(2) -0.009(2)
C124 0.074(3) 0.073(3) 0.053(2) 0.010(2) 0.0126(19) 0.004(2)
C125 0.093(3) 0.055(2) 0.072(3) 0.019(2) 0.017(2) -0.005(2)
C126 0.093(3) 0.043(2) 0.060(2) 0.0002(18) 0.014(2) -0.012(2)
C131 0.0523(19) 0.0402(18) 0.0515(18) 0.0018(15) 0.0184(14) -0.0040(15)
C132 0.066(2) 0.042(2) 0.093(3) -0.011(2) 0.030(2) -0.0057(18)
C133 0.101(4) 0.046(2) 0.085(3) -0.015(2) 0.034(3) -0.007(2)
C134 0.104(3) 0.048(2) 0.065(2) 0.0058(19) 0.040(2) 0.016(2)
C135 0.065(3) 0.077(3) 0.073(3) 0.008(2) 0.029(2) 0.017(2)
C136 0.057(2) 0.058(2) 0.060(2) -0.0008(18) 0.0202(17) -0.0026(18)
N2 0.0397(14) 0.0415(15) 0.0530(15) 0.0004(12) 0.0119(12) -0.0107(12)
N1 0.0384(13) 0.0331(13) 0.0500(14) 0.0028(12) 0.0105(11) -0.0066(11)
N3 0.0453(15) 0.0393(15) 0.0668(18) 0.0097(14) 0.0085(13) -0.0048(13)
P2A 0.099(5) 0.076(4) 0.062(4) 0.002(3) 0.017(3) 0.012(3)
F1A 0.076(9) 0.289(17) 0.093(6) -0.020(8) -0.004(7) -0.086(11)
F2A 0.128(10) 0.109(7) 0.127(6) -0.004(6) 0.002(7) -0.072(7)
F3A 0.147(10) 0.193(12) 0.269(17) -0.134(12) 0.114(11) -0.024(8)
F4A 0.166(11) 0.180(11) 0.188(13) -0.087(9) 0.109(9) -0.019(8)
F5A 0.096(6) 0.162(10) 0.193(12) 0.115(10) -0.026(7) -0.029(6)
F6A 0.106(6) 0.32(2) 0.192(13) 0.193(15) 0.029(8) 0.055(10)
P2B 0.024(2) 0.078(5) 0.037(3) 0.003(3) -0.0032(18) 0.008(2)
F1B 0.027(5) 0.44(4) 0.114(13) 0.051(17) 0.024(6) 0.044(11)
F2B 0.042(4) 0.29(2) 0.125(11) 0.072(14) -0.007(5) 0.029(9)
F3B 0.060(5) 0.117(7) 0.050(4) -0.011(4) 0.012(3) -0.007(4)
F4B 0.104(8) 0.28(2) 0.043(4) -0.001(7) 0.018(4) 0.031(9)
F5B 0.32(3) 0.114(9) 0.171(13) 0.068(10) 0.095(15) 0.110(13)
F6B 0.32(2) 0.079(7) 0.141(12) -0.006(8) 0.048(14) 0.044(9)
P1 0.0460(4) 0.0313(4) 0.0525(5) -0.0015(4) 0.0164(4) -0.0086(3)
S1 0.0421(4) 0.0391(4) 0.0661(5) 0.0097(4) 0.0077(4) -0.0112(3)
O1 0.073(2) 0.076(2) 0.140(3) 0.003(2) 0.021(2) 0.0038(18)
C18 0.070(4) 0.478(19) 0.134(6) -0.149(9) 0.024(4) -0.036(7)

loop_
_atom_type_symbol
_atom_type_description
_atom_type_scat_dispersion_real
_atom_type_scat_dispersion_imag
_atom_type_scat_source
C C 0.0033 0.0016 'International Tables Vol C Tables 4.2.6.8 and 6.1.1.4'
H H 0 0 'International Tables Vol C Tables 4.2.6.8 and 6.1.1.4'
N N 0.0061 0.0033 'International Tables Vol C Tables 4.2.6.8 and 6.1.1.4'
F F 0.0171 0.0103 'International Tables Vol C Tables 4.2.6.8 and 6.1.1.4'
P P 0.1023 0.0942 'International Tables Vol C Tables 4.2.6.8 and 6.1.1.4'
Au Au -2.0133 8.8022 'International Tables Vol C Tables 4.2.6.8 and 6.1.1.4'
S S 0.1246 0.1234 'International Tables Vol C Tables 4.2.6.8 and 6.1.1.4'
O O 0.0106 0.006 'International Tables Vol C Tables 4.2.6.8 and 6.1.1.4'

loop_
_geom_angle_atom_site_label_1
_geom_angle_atom_site_label_2
_geom_angle_atom_site_label_3
_geom_angle
_geom_angle_site_symmetry_1
_geom_angle_site_symmetry_3
_geom_angle_publ_flag
P1 Au1 S1 169.83(3) . . ?
C6 C1 C2 119.7(4) . . ?
C6 C1 H1 120.2 . . ?
C2 C1 H1 120.2 . . ?
C3 C2 C1 120.8(5) . . ?
C3 C2 H2 119.6 . . ?
C1 C2 H2 119.6 . . ?
C2 C3 C4 120.7(4) . . ?
C2 C3 H3 119.7 . . ?
C4 C3 H3 119.7 . . ?
C3 C4 C5 120.3(5) . . ?
C3 C4 H4 119.9 . . ?
C5 C4 H4 119.9 . . ?
C6 C5 C4 119.0(5) . . ?
C6 C5 H5 120.5 . . ?
C4 C5 H5 120.5 . . ?
C1 C6 C5 119.6(4) . . ?
C1 C6 C7 120.2(3) . . ?
C5 C6 C7 120.1(4) . . ?
N2 C7 C6 121.9(3) . . ?
N2 C7 C8 113.8(3) . . ?
C6 C7 C8 124.2(3) . . ?
C7 C8 C9 101.5(3) . . ?
C7 C8 H8A 111.5 . . ?
C9 C8 H8A 111.5 . . ?
C7 C8 H8B 111.5 . . ?
C9 C8 H8B 111.5 . . ?
H8A C8 H8B 109.3 . . ?
N1 C9 C10 111.9(3) . . ?
N1 C9 C8 100.1(2) . . ?
C10 C9 C8 111.6(3) . . ?
N1 C9 H9 110.9 . . ?
C10 C9 H9 110.9 . . ?
C8 C9 H9 110.9 . . ?
C15 C10 C11 118.2(3) . . ?
C15 C10 C9 123.4(3) . . ?
C11 C10 C9 118.2(3) . . ?
C12 C11 C10 120.7(4) . . ?
C12 C11 H11 119.7 . . ?
C10 C11 H11 119.7 . . ?
C13 C12 C11 121.7(4) . . ?
C13 C12 H12 119.2 . . ?
C11 C12 H12 119.2 . . ?
C14 C13 C12 117.6(4) . . ?
C14 C13 C16 121.6(5) . . ?
C12 C13 C16 120.8(5) . . ?
C13 C14 C15 121.6(4) . . ?
C13 C14 H14 119.2 . . ?
C15 C14 H14 119.2 . . ?
C10 C15 C14 120.3(4) . . ?
C10 C15 H15 119.9 . . ?
C14 C15 H15 119.9 . . ?
C13 C16 H16A 109.5 . . ?
C13 C16 H16B 109.5 . . ?
H16A C16 H16B 109.5 . . ?
C13 C16 H16C 109.5 . . ?
H16A C16 H16C 109.5 . . ?
H16B C16 H16C 109.5 . . ?
N3 C17 N1 119.3(3) . . ?
N3 C17 S1 125.1(2) . . ?
N1 C17 S1 115.6(2) . . ?
C116 C111 C112 118.6(3) . . ?
C116 C111 P1 120.9(3) . . ?
C112 C111 P1 120.4(3) . . ?
C111 C112 C113 120.1(3) . . ?
C111 C112 H112 119.9 . . ?
C113 C112 H112 119.9 . . ?
C114 C113 C112 120.3(4) . . ?
C114 C113 H113 119.8 . . ?
C112 C113 H113 119.8 . . ?
C113 C114 C115 120.0(4) . . ?
C113 C114 H114 120 . . ?
C115 C114 H114 120 . . ?
C114 C115 C116 120.0(3) . . ?
C114 C115 H115 120 . . ?
C116 C115 H115 120 . . ?
C115 C116 C111 120.9(3) . . ?
C115 C116 H116 119.6 . . ?
C111 C116 H116 119.6 . . ?
C122 C121 C126 118.4(3) . . ?
C122 C121 P1 119.3(3) . . ?
C126 C121 P1 122.0(3) . . ?
C121 C122 C123 120.9(4) . . ?
C121 C122 H122 119.5 . . ?
C123 C122 H122 119.5 . . ?
C124 C123 C122 120.0(4) . . ?
C124 C123 H123 120 . . ?
C122 C123 H123 120 . . ?
C125 C124 C123 119.9(4) . . ?
C125 C124 H124 120.1 . . ?
C123 C124 H124 120.1 . . ?
C124 C125 C126 120.6(4) . . ?
C124 C125 H125 119.7 . . ?
C126 C125 H125 119.7 . . ?
C121 C126 C125 120.2(4) . . ?
C121 C126 H126 119.9 . . ?
C125 C126 H126 119.9 . . ?
C132 C131 C136 119.1(3) . . ?
C132 C131 P1 122.8(3) . . ?
C136 C131 P1 118.0(3) . . ?
C131 C132 C133 120.6(4) . . ?
C131 C132 H132 119.7 . . ?
C133 C132 H132 119.7 . . ?
C134 C133 C132 120.3(4) . . ?
C134 C133 H133 119.9 . . ?
C132 C133 H133 119.9 . . ?
C133 C134 C135 119.9(4) . . ?
C133 C134 H134 120 . . ?
C135 C134 H134 120 . . ?
C134 C135 C136 120.4(4) . . ?
C134 C135 H135 119.8 . . ?
C136 C135 H135 119.8 . . ?
C135 C136 C131 119.6(4) . . ?
C135 C136 H136 120.2 . . ?
C131 C136 H136 120.2 . . ?
C7 N2 N1 107.1(3) . . ?
C17 N1 N2 119.4(3) . . ?
C17 N1 C9 128.5(3) . . ?
N2 N1 C9 111.5(2) . . ?
C17 N3 H3A 120 . . ?
C17 N3 H3B 120 . . ?
H3A N3 H3B 120 . . ?
F6A P2A F2A 86.6(10) . . ?
F6A P2A F1A 95.9(11) . . ?
F2A P2A F1A 177.3(12) . . ?
F6A P2A F4A 99.4(11) . . ?
F2A P2A F4A 90.1(9) . . ?
F1A P2A F4A 90.5(8) . . ?
F6A P2A F3A 88.1(10) . . ?
F2A P2A F3A 88.3(7) . . ?
F1A P2A F3A 90.7(9) . . ?
F4A P2A F3A 172.3(11) . . ?
F6A P2A F5A 175.4(12) . . ?
F2A P2A F5A 92.8(7) . . ?
F1A P2A F5A 84.7(10) . . ?
F4A P2A F5A 85.2(8) . . ?
F3A P2A F5A 87.3(11) . . ?
F5B P2B F1B 102.5(15) . . ?
F5B P2B F4B 91.4(9) . . ?
F1B P2B F4B 91.2(10) . . ?
F5B P2B F3B 91.2(9) . . ?
F1B P2B F3B 89.9(10) . . ?
F4B P2B F3B 176.9(11) . . ?
F5B P2B F2B 83.2(11) . . ?
F1B P2B F2B 174.2(16) . . ?
F4B P2B F2B 88.7(9) . . ?
F3B P2B F2B 89.9(8) . . ?
F5B P2B F6B 169.4(12) . . ?
F1B P2B F6B 87.2(15) . . ?
F4B P2B F6B 92.6(10) . . ?
F3B P2B F6B 84.5(7) . . ?
F2B P2B F6B 87.1(11) . . ?
C121 P1 C131 106.95(15) . . ?
C121 P1 C111 104.37(15) . . ?
C131 P1 C111 106.70(15) . . ?
C121 P1 Au1 113.11(11) . . ?
C131 P1 Au1 114.68(11) . . ?
C111 P1 Au1 110.34(11) . . ?
C17 S1 Au1 111.81(11) . . ?
C18 O1 H1A 109.5 . . ?
O1 C18 H181 109.5 . . ?
O1 C18 H182 109.5 . . ?
H181 C18 H182 109.5 . . ?
O1 C18 H183 109.5 . . ?
H181 C18 H183 109.5 . . ?
H182 C18 H183 109.5 . . ?

loop_
_geom_bond_atom_site_label_1
_geom_bond_atom_site_label_2
_geom_bond_distance
_geom_bond_site_symmetry_2
_geom_bond_publ_flag
Au1 P1 2.2729(8) . ?
Au1 S1 2.3053(8) . ?
C1 C6 1.379(5) . ?
C1 C2 1.387(5) . ?
C1 H1 0.93 . ?
C2 C3 1.348(7) . ?
C2 H2 0.93 . ?
C3 C4 1.351(8) . ?
C3 H3 0.93 . ?
C4 C5 1.408(6) . ?
C4 H4 0.93 . ?
C5 C6 1.383(5) . ?
C5 H5 0.93 . ?
C6 C7 1.471(4) . ?
C7 N2 1.287(4) . ?
C7 C8 1.507(5) . ?
C8 C9 1.534(4) . ?
C8 H8A 0.97 . ?
C8 H8B 0.97 . ?
C9 N1 1.479(4) . ?
C9 C10 1.511(5) . ?
C9 H9 0.98 . ?
C10 C15 1.369(5) . ?
C10 C11 1.384(5) . ?
C11 C12 1.379(6) . ?
C11 H11 0.93 . ?
C12 C13 1.369(7) . ?
C12 H12 0.93 . ?
C13 C14 1.368(6) . ?
C13 C16 1.518(6) . ?
C14 C15 1.397(5) . ?
C14 H14 0.93 . ?
C15 H15 0.93 . ?
C16 H16A 0.96 . ?
C16 H16B 0.96 . ?
C16 H16C 0.96 . ?
C17 N3 1.309(4) . ?
C17 N1 1.331(4) . ?
C17 S1 1.724(3) . ?
C111 C116 1.380(4) . ?
C111 C112 1.384(5) . ?
C111 P1 1.820(3) . ?
C112 C113 1.385(5) . ?
C112 H112 0.93 . ?
C113 C114 1.366(6) . ?
C113 H113 0.93 . ?
C114 C115 1.366(5) . ?
C114 H114 0.93 . ?
C115 C116 1.378(5) . ?
C115 H115 0.93 . ?
C116 H116 0.93 . ?
C121 C122 1.377(5) . ?
C121 C126 1.381(5) . ?
C121 P1 1.813(3) . ?
C122 C123 1.382(5) . ?
C122 H122 0.93 . ?
C123 C124 1.363(6) . ?
C123 H123 0.93 . ?
C124 C125 1.362(6) . ?
C124 H124 0.93 . ?
C125 C126 1.383(5) . ?
C125 H125 0.93 . ?
C126 H126 0.93 . ?
C131 C132 1.377(5) . ?
C131 C136 1.391(5) . ?
C131 P1 1.815(3) . ?
C132 C133 1.382(5) . ?
C132 H132 0.93 . ?
C133 C134 1.365(6) . ?
C133 H133 0.93 . ?
C134 C135 1.374(6) . ?
C134 H134 0.93 . ?
C135 C136 1.387(5) . ?
C135 H135 0.93 . ?
C136 H136 0.93 . ?
N2 N1 1.410(3) . ?
N3 H3A 0.86 . ?
N3 H3B 0.86 . ?
P2A F6A 1.491(12) . ?
P2A F2A 1.512(12) . ?
P2A F1A 1.548(14) . ?
P2A F4A 1.551(11) . ?
P2A F3A 1.592(11) . ?
P2A F5A 1.622(13) . ?
P2B F5B 1.383(16) . ?
P2B F1B 1.490(14) . ?
P2B F4B 1.508(11) . ?
P2B F3B 1.583(9) . ?
P2B F2B 1.583(13) . ?
P2B F6B 1.585(17) . ?
O1 C18 1.589(10) . ?
O1 H1A 0.82 . ?
C18 H181 0.96 . ?
C18 H182 0.96 . ?
C18 H183 0.96 . ?

loop_
_geom_hbond_atom_site_label_D
_geom_hbond_atom_site_label_H
_geom_hbond_atom_site_label_A
_geom_hbond_distance_DH
_geom_hbond_distance_HA
_geom_hbond_distance_DA
_geom_hbond_angle_DHA
_geom_hbond_site_symmetry_A
N3 H3B O1 0.86 2.12 2.919(5) 154.6 .
N3 H3A F3B 0.86 2.42 3.213(10) 153.3 4_676
O1 H1A F3B 0.82 2.16 2.970(8) 170.3 2_646
O1 H1A F3A 0.82 2.24 2.979(14) 151.1 2_646
O1 H1A F2B 0.82 2.45 3.048(19) 130.1 2_646
O1 H1A F6A 0.82 2.58 3.346(13) 155.1 2_646

loop_
_geom_torsion_atom_site_label_1
_geom_torsion_atom_site_label_2
_geom_torsion_atom_site_label_3
_geom_torsion_atom_site_label_4
_geom_torsion
_geom_torsion_site_symmetry_1
_geom_torsion_site_symmetry_2
_geom_torsion_site_symmetry_3
_geom_torsion_site_symmetry_4
_geom_torsion_publ_flag
C6 C1 C2 C3 1.0(7) . . . . ?
C1 C2 C3 C4 -0.6(8) . . . . ?
C2 C3 C4 C5 -0.2(8) . . . . ?
C3 C4 C5 C6 0.5(7) . . . . ?
C2 C1 C6 C5 -0.7(6) . . . . ?
C2 C1 C6 C7 -179.2(3) . . . . ?
C4 C5 C6 C1 -0.1(6) . . . . ?
C4 C5 C6 C7 178.4(4) . . . . ?
C1 C6 C7 N2 -7.0(5) . . . . ?
C5 C6 C7 N2 174.5(3) . . . . ?
C1 C6 C7 C8 173.6(3) . . . . ?
C5 C6 C7 C8 -4.9(5) . . . . ?
N2 C7 C8 C9 16.6(4) . . . . ?
C6 C7 C8 C9 -164.0(3) . . . . ?
C7 C8 C9 N1 -22.2(3) . . . . ?
C7 C8 C9 C10 96.4(3) . . . . ?
N1 C9 C10 C15 10.1(4) . . . . ?
C8 C9 C10 C15 -101.2(4) . . . . ?
N1 C9 C10 C11 -175.5(3) . . . . ?
C8 C9 C10 C11 73.2(4) . . . . ?
C15 C10 C11 C12 0.6(6) . . . . ?
C9 C10 C11 C12 -174.1(4) . . . . ?
C10 C11 C12 C13 -2.1(7) . . . . ?
C11 C12 C13 C14 1.4(6) . . . . ?
C11 C12 C13 C16 179.5(4) . . . . ?
C12 C13 C14 C15 0.7(6) . . . . ?
C16 C13 C14 C15 -177.4(4) . . . . ?
C11 C10 C15 C14 1.5(5) . . . . ?
C9 C10 C15 C14 175.9(3) . . . . ?
C13 C14 C15 C10 -2.1(6) . . . . ?
C116 C111 C112 C113 -1.6(6) . . . . ?
P1 C111 C112 C113 -177.5(3) . . . . ?
C111 C112 C113 C114 2.4(7) . . . . ?
C112 C113 C114 C115 -0.8(7) . . . . ?
C113 C114 C115 C116 -1.6(6) . . . . ?
C114 C115 C116 C111 2.4(5) . . . . ?
C112 C111 C116 C115 -0.7(5) . . . . ?
P1 C111 C116 C115 175.1(3) . . . . ?
C126 C121 C122 C123 1.8(6) . . . . ?
P1 C121 C122 C123 175.8(3) . . . . ?
C121 C122 C123 C124 -1.4(7) . . . . ?
C122 C123 C124 C125 -0.2(7) . . . . ?
C123 C124 C125 C126 1.4(7) . . . . ?
C122 C121 C126 C125 -0.6(6) . . . . ?
P1 C121 C126 C125 -174.5(3) . . . . ?
C124 C125 C126 C121 -1.0(7) . . . . ?
C136 C131 C132 C133 -0.4(6) . . . . ?
P1 C131 C132 C133 -178.4(3) . . . . ?
C131 C132 C133 C134 1.0(7) . . . . ?
C132 C133 C134 C135 -0.8(7) . . . . ?
C133 C134 C135 C136 0.1(6) . . . . ?
C134 C135 C136 C131 0.5(6) . . . . ?
C132 C131 C136 C135 -0.4(5) . . . . ?
P1 C131 C136 C135 177.7(3) . . . . ?
C6 C7 N2 N1 178.3(3) . . . . ?
C8 C7 N2 N1 -2.3(4) . . . . ?
N3 C17 N1 N2 2.8(4) . . . . ?
S1 C17 N1 N2 -175.9(2) . . . . ?
N3 C17 N1 C9 -166.9(3) . . . . ?
S1 C17 N1 C9 14.4(4) . . . . ?
C7 N2 N1 C17 174.3(3) . . . . ?
C7 N2 N1 C9 -14.3(3) . . . . ?
C10 C9 N1 C17 75.5(4) . . . . ?
C8 C9 N1 C17 -166.1(3) . . . . ?
C10 C9 N1 N2 -94.9(3) . . . . ?
C8 C9 N1 N2 23.4(3) . . . . ?
C122 C121 P1 C131 144.0(3) . . . . ?
C126 C121 P1 C131 -42.2(4) . . . . ?
C122 C121 P1 C111 -103.1(3) . . . . ?
C126 C121 P1 C111 70.7(3) . . . . ?
C122 C121 P1 Au1 16.8(3) . . . . ?
C126 C121 P1 Au1 -169.4(3) . . . . ?
C132 C131 P1 C121 91.0(3) . . . . ?
C136 C131 P1 C121 -87.0(3) . . . . ?
C132 C131 P1 C111 -20.2(4) . . . . ?
C136 C131 P1 C111 161.8(3) . . . . ?
C132 C131 P1 Au1 -142.7(3) . . . . ?
C136 C131 P1 Au1 39.3(3) . . . . ?
C116 C111 P1 C121 15.6(3) . . . . ?
C112 C111 P1 C121 -168.7(3) . . . . ?
C116 C111 P1 C131 128.6(3) . . . . ?
C112 C111 P1 C131 -55.7(3) . . . . ?
C116 C111 P1 Au1 -106.2(3) . . . . ?
C112 C111 P1 Au1 69.5(3) . . . . ?
N3 C17 S1 Au1 5.2(3) . . . . ?
N1 C17 S1 Au1 -176.20(19) . . . . ?
